data_2226940
loop_
_publ_author_name
'Alizadeh, Robabeh'
'Mohammadi Eshlaghi, Parisa'
'Amani, Vahid'

_publ_contact_author
;
  'Alizadeh, Robabeh'
   School of Chemistry
   Damghan University
   Damghan
   Iran
;
_publ_section_title
;
 Dichlorido(6,6'-dimethyl-2,2'-bipyridine-\k^2^<i>N</i>,<i>N</i>')cadmium(II)
;
_journal_coeditor_code HY2335
_journal_issue 8
_journal_name_full 'Acta Crystallographica Section E'
_journal_page_first m1024
_journal_paper_doi 10.1107/S1600536810029399
_journal_volume 66
_journal_year 2010
_chemical_formula_iupac '[Cd Cl2 (C12 H12 N2)]'
_chemical_formula_moiety 'C12 H12 Cd1 Cl2 N2'
_chemical_formula_sum 'C12 H12 Cd Cl2 N2'
_chemical_formula_weight 367.55
_chemical_name_systematic
;
Dichlorido(6,6'-dimethyl-2,2'-bipyridine-\k^2^<i>N</i>,<i>N</i>')cadmium(II)
;
_space_group_IT_number 14
_symmetry_cell_setting monoclinic
_symmetry_space_group_name_Hall '-P 2ybc'
_symmetry_space_group_name_H-M 'P 1 21/c 1'
_atom_sites_solution_hydrogens geom
_atom_sites_solution_primary direct
_atom_sites_solution_secondary difmap
_audit_creation_method SHELXL-97
_cell_angle_alpha 90.00
_cell_angle_beta 97.474(9)
_cell_angle_gamma 90.00
_cell_formula_units_Z 4
_cell_length_a 7.6715(9)
_cell_length_b 10.0970(16)
_cell_length_c 17.902(2)
_cell_measurement_reflns_used 899
_cell_measurement_temperature 298(2)
_cell_measurement_theta_max 29.18
_cell_measurement_theta_min 2.29
_cell_volume 1374.9(3)
_computing_cell_refinement 'SAINT (Bruker, 2007)'
_computing_data_collection 'SMART (Bruker, 2007)'
_computing_data_reduction 'SAINT (Bruker, 2007)'
_computing_molecular_graphics 'ORTEP-3 (Farrugia, 1997)'
_computing_publication_material 'WinGX (Farrugia, 1999)'
_computing_structure_refinement 'SHELXTL (Sheldrick, 2008)'
_computing_structure_solution 'SHELXTL (Sheldrick, 2008)'
_diffrn_ambient_temperature 298(2)
_diffrn_measured_fraction_theta_full 0.986
_diffrn_measured_fraction_theta_max 0.986
_diffrn_measurement_device_type 'Bruker APEX CCD'
_diffrn_measurement_method '\f and \w scans'
_diffrn_radiation_monochromator graphite
_diffrn_radiation_source 'fine-focus sealed tube'
_diffrn_radiation_type MoK\a
_diffrn_radiation_wavelength 0.71073
_diffrn_reflns_av_R_equivalents 0.0451
_diffrn_reflns_av_sigmaI/netI 0.0326
_diffrn_reflns_limit_h_max 10
_diffrn_reflns_limit_h_min -10
_diffrn_reflns_limit_k_max 13
_diffrn_reflns_limit_k_min -11
_diffrn_reflns_limit_l_max 24
_diffrn_reflns_limit_l_min -24
_diffrn_reflns_number 9684
_diffrn_reflns_theta_full 29.18
_diffrn_reflns_theta_max 29.18
_diffrn_reflns_theta_min 2.29
_diffrn_standards_number 0
_exptl_absorpt_coefficient_mu 1.955
_exptl_absorpt_correction_T_max 0.723
_exptl_absorpt_correction_T_min 0.569
_exptl_absorpt_correction_type multi-scan
_exptl_absorpt_process_details '(SADABS; Sheldrick, 1996)'
_exptl_crystal_colour Colorless
_exptl_crystal_density_diffrn 1.776
_exptl_crystal_density_method 'not measured'
_exptl_crystal_description Block
_exptl_crystal_F_000 720
_exptl_crystal_size_max 0.50
_exptl_crystal_size_mid 0.25
_exptl_crystal_size_min 0.17
_refine_diff_density_max 0.567
_refine_diff_density_min -0.633
_refine_ls_extinction_method none
_refine_ls_goodness_of_fit_ref 1.079
_refine_ls_hydrogen_treatment constr
_refine_ls_matrix_type full
_refine_ls_number_parameters 154
_refine_ls_number_reflns 3656
_refine_ls_number_restraints 0
_refine_ls_restrained_S_all 1.079
_refine_ls_R_factor_all 0.0399
_refine_ls_R_factor_gt 0.0330
_refine_ls_shift/su_max 0.001
_refine_ls_shift/su_mean 0.000
_refine_ls_structure_factor_coef Fsqd
_refine_ls_weighting_details 'calc w=1/[\s^2^(Fo^2^)+(0.0364P)^2^+0.7364P] where P=(Fo^2^+2Fc^2^)/3'
_refine_ls_weighting_scheme calc
_refine_ls_wR_factor_gt 0.0820
_refine_ls_wR_factor_ref 0.0856
_reflns_number_gt 3162
_reflns_number_total 3656
_reflns_threshold_expression >2\s(I)
_cod_data_source_file hy2335.cif
_cod_data_source_block I
_cod_original_sg_symbol_H-M 'P 21/c'
_cod_original_formula_sum 'C12 H12 Cd1 Cl2 N2'
_cod_database_code 2226940
_cod_database_fobs_code 2226940

loop_
_symmetry_equiv_pos_site_id
_symmetry_equiv_pos_as_xyz
1 x,y,z
2 -x,1/2+y,1/2-z
3 -x,-y,-z
4 x,1/2-y,1/2+z

loop_
_atom_site_type_symbol
_atom_site_label
_atom_site_fract_x
_atom_site_fract_y
_atom_site_fract_z
_atom_site_U_iso_or_equiv
_atom_site_adp_type
_atom_site_calc_flag
_atom_site_refinement_flags
_atom_site_occupancy
_atom_site_disorder_assembly
_atom_site_disorder_group
C C1 0.3527(5) 0.0531(4) 0.26805(18) 0.0737(9) Uani d . 1 . .
H H1A 0.4386 0.1215 0.2805 0.088 Uiso calc R 1 . .
H H1B 0.2400 0.0927 0.2526 0.088 Uiso calc R 1 . .
H H1C 0.3861 0.0002 0.2277 0.088 Uiso calc R 1 . .
C C2 0.3427(4) -0.0323(3) 0.33533(16) 0.0526(6) Uani d . 1 . .
C C3 0.3765(4) -0.1659(3) 0.3346(2) 0.0690(9) Uani d . 1 . .
H H3 0.4058 -0.2060 0.2912 0.083 Uiso calc R 1 . .
C C4 0.3668(5) -0.2393(3) 0.3977(3) 0.0754(11) Uani d . 1 . .
H H4 0.3912 -0.3296 0.3978 0.090 Uiso calc R 1 . .
C C5 0.3202(4) -0.1785(3) 0.4621(2) 0.0634(8) Uani d . 1 . .
H H5 0.3131 -0.2276 0.5055 0.076 Uiso calc R 1 . .
C C6 0.2846(3) -0.0442(2) 0.46048(15) 0.0451(5) Uani d . 1 . .
C C7 0.2319(3) 0.0282(3) 0.52617(13) 0.0435(5) Uani d . 1 . .
C C8 0.2145(4) -0.0343(3) 0.59409(17) 0.0613(8) Uani d . 1 . .
H H8 0.2401 -0.1239 0.6005 0.074 Uiso calc R 1 . .
C C9 0.1589(5) 0.0381(4) 0.65159(17) 0.0698(9) Uani d . 1 . .
H H9 0.1458 -0.0026 0.6971 0.084 Uiso calc R 1 . .
C C10 0.1233(4) 0.1690(4) 0.64177(16) 0.0638(8) Uani d . 1 . .
H H10 0.0852 0.2183 0.6804 0.077 Uiso calc R 1 . .
C C11 0.1442(4) 0.2293(3) 0.57342(15) 0.0512(6) Uani d . 1 . .
C C12 0.1080(6) 0.3718(3) 0.5588(2) 0.0744(9) Uani d . 1 . .
H H12A 0.0164 0.3811 0.5172 0.089 Uiso calc R 1 . .
H H12B 0.2127 0.4146 0.5469 0.089 Uiso calc R 1 . .
H H12C 0.0715 0.4120 0.6028 0.089 Uiso calc R 1 . .
N N1 0.2975(3) 0.0269(2) 0.39745(11) 0.0432(4) Uani d . 1 . .
N N2 0.1971(3) 0.1583(2) 0.51688(10) 0.0416(4) Uani d . 1 . .
Cd Cd1 0.23178(3) 0.245465(17) 0.402558(10) 0.04588(8) Uani d . 1 . .
Cl Cl1 0.47640(12) 0.38850(9) 0.39295(5) 0.0758(2) Uani d . 1 . .
Cl Cl2 -0.03250(11) 0.31365(9) 0.32689(4) 0.0646(2) Uani d . 1 . .

loop_
_atom_site_aniso_label
_atom_site_aniso_U_11
_atom_site_aniso_U_22
_atom_site_aniso_U_33
_atom_site_aniso_U_12
_atom_site_aniso_U_13
_atom_site_aniso_U_23
C1 0.098(3) 0.074(2) 0.0528(16) 0.0060(19) 0.0223(16) -0.0106(15)
C2 0.0483(14) 0.0502(15) 0.0586(15) 0.0060(11) 0.0044(11) -0.0126(12)
C3 0.0651(18) 0.0542(17) 0.086(2) 0.0132(14) 0.0011(16) -0.0255(17)
C4 0.068(2) 0.0414(16) 0.112(3) 0.0141(13) -0.006(2) -0.0137(16)
C5 0.0637(17) 0.0381(14) 0.084(2) 0.0048(12) -0.0088(15) 0.0090(13)
C6 0.0398(12) 0.0360(11) 0.0563(13) -0.0014(9) -0.0060(10) 0.0041(10)
C7 0.0396(11) 0.0452(13) 0.0438(12) -0.0055(9) -0.0017(9) 0.0094(10)
C8 0.0597(16) 0.0636(18) 0.0590(16) -0.0095(14) 0.0019(13) 0.0260(14)
C9 0.0691(19) 0.096(3) 0.0444(14) -0.0182(18) 0.0075(13) 0.0219(16)
C10 0.0610(17) 0.092(3) 0.0399(13) -0.0105(16) 0.0103(11) -0.0033(14)
C11 0.0536(14) 0.0589(16) 0.0417(12) -0.0037(12) 0.0078(10) -0.0053(11)
C12 0.106(3) 0.0579(19) 0.0631(18) 0.0082(18) 0.0232(18) -0.0126(15)
N1 0.0445(10) 0.0377(10) 0.0469(10) 0.0011(8) 0.0041(8) -0.0034(8)
N2 0.0452(10) 0.0430(10) 0.0363(9) -0.0023(8) 0.0040(7) 0.0022(8)
Cd1 0.05923(13) 0.03760(12) 0.04198(11) 0.00404(7) 0.01099(8) 0.00679(6)
Cl1 0.0785(5) 0.0607(5) 0.0887(6) -0.0146(4) 0.0127(4) 0.0244(4)
Cl2 0.0668(4) 0.0701(5) 0.0562(4) 0.0142(4) 0.0048(3) 0.0153(3)

loop_
_atom_type_symbol
_atom_type_description
_atom_type_scat_dispersion_real
_atom_type_scat_dispersion_imag
_atom_type_scat_source
C C 0.0033 0.0016 'International Tables Vol C Tables 4.2.6.8 and 6.1.1.4'
H H 0.0000 0.0000 'International Tables Vol C Tables 4.2.6.8 and 6.1.1.4'
N N 0.0061 0.0033 'International Tables Vol C Tables 4.2.6.8 and 6.1.1.4'
O O 0.0106 0.0060 'International Tables Vol C Tables 4.2.6.8 and 6.1.1.4'
Cd Cd -0.8075 1.2024 'International Tables Vol C Tables 4.2.6.8 and 6.1.1.4'
Cl Cl 0.1484 0.1585 'International Tables Vol C Tables 4.2.6.8 and 6.1.1.4'

loop_
_geom_angle_atom_site_label_1
_geom_angle_atom_site_label_2
_geom_angle_atom_site_label_3
_geom_angle_site_symmetry_1
_geom_angle_site_symmetry_3
_geom_angle
_geom_angle_publ_flag
C2 C1 H1A . . 109.5 ?
C2 C1 H1B . . 109.5 ?
H1A C1 H1B . . 109.5 ?
C2 C1 H1C . . 109.5 ?
H1A C1 H1C . . 109.5 ?
H1B C1 H1C . . 109.5 ?
N1 C2 C3 . . 120.8(3) ?
N1 C2 C1 . . 117.1(3) ?
C3 C2 C1 . . 122.0(3) ?
C4 C3 C2 . . 119.8(3) ?
C4 C3 H3 . . 120.1 ?
C2 C3 H3 . . 120.1 ?
C3 C4 C5 . . 119.6(3) ?
C3 C4 H4 . . 120.2 ?
C5 C4 H4 . . 120.2 ?
C6 C5 C4 . . 119.1(3) ?
C6 C5 H5 . . 120.5 ?
C4 C5 H5 . . 120.5 ?
N1 C6 C5 . . 120.1(3) ?
N1 C6 C7 . . 117.2(2) ?
C5 C6 C7 . . 122.7(3) ?
N2 C7 C8 . . 120.7(3) ?
N2 C7 C6 . . 116.9(2) ?
C8 C7 C6 . . 122.4(3) ?
C9 C8 C7 . . 119.2(3) ?
C9 C8 H8 . . 120.4 ?
C7 C8 H8 . . 120.4 ?
C10 C9 C8 . . 119.9(3) ?
C10 C9 H9 . . 120.1 ?
C8 C9 H9 . . 120.1 ?
C9 C10 C11 . . 119.7(3) ?
C9 C10 H10 . . 120.2 ?
C11 C10 H10 . . 120.2 ?
N2 C11 C10 . . 120.5(3) ?
N2 C11 C12 . . 116.9(3) ?
C10 C11 C12 . . 122.6(3) ?
C11 C12 H12A . . 109.5 ?
C11 C12 H12B . . 109.5 ?
H12A C12 H12B . . 109.5 ?
C11 C12 H12C . . 109.5 ?
H12A C12 H12C . . 109.5 ?
H12B C12 H12C . . 109.5 ?
C2 N1 C6 . . 120.6(2) ?
C2 N1 Cd1 . . 123.18(18) ?
C6 N1 Cd1 . . 116.24(16) ?
C7 N2 C11 . . 120.1(2) ?
C7 N2 Cd1 . . 116.38(16) ?
C11 N2 Cd1 . . 123.52(18) ?
N1 Cd1 N2 . . 73.28(8) ?
N1 Cd1 Cl2 . . 115.75(6) ?
N2 Cd1 Cl2 . . 115.59(6) ?
N1 Cd1 Cl1 . . 113.82(6) ?
N2 Cd1 Cl1 . . 118.88(6) ?
Cl2 Cd1 Cl1 . . 113.65(3) ?

loop_
_geom_bond_atom_site_label_1
_geom_bond_atom_site_label_2
_geom_bond_site_symmetry_2
_geom_bond_distance
_geom_bond_publ_flag
C1 C2 . 1.491(5) ?
C1 H1A . 0.9600 ?
C1 H1B . 0.9600 ?
C1 H1C . 0.9600 ?
C2 N1 . 1.347(3) ?
C2 C3 . 1.374(4) ?
C3 C4 . 1.361(6) ?
C3 H3 . 0.9300 ?
C4 C5 . 1.394(6) ?
C4 H4 . 0.9300 ?
C5 C6 . 1.383(4) ?
C5 H5 . 0.9300 ?
C6 N1 . 1.352(3) ?
C6 C7 . 1.485(4) ?
C7 N2 . 1.345(3) ?
C7 C8 . 1.392(3) ?
C8 C9 . 1.374(5) ?
C8 H8 . 0.9300 ?
C9 C10 . 1.357(6) ?
C9 H9 . 0.9300 ?
C10 C11 . 1.394(4) ?
C10 H10 . 0.9300 ?
C11 N2 . 1.346(3) ?
C11 C12 . 1.482(4) ?
C12 H12A . 0.9600 ?
C12 H12B . 0.9600 ?
C12 H12C . 0.9600 ?
Cd1 N1 . 2.268(2) y
Cd1 N2 . 2.2752(19) y
Cd1 Cl1 . 2.3919(9) y
Cd1 Cl2 . 2.3885(8) y

loop_
_geom_hbond_atom_site_label_D
_geom_hbond_atom_site_label_H
_geom_hbond_atom_site_label_A
_geom_hbond_site_symmetry_A
_geom_hbond_distance_DH
_geom_hbond_distance_HA
_geom_hbond_distance_DA
_geom_hbond_angle_DHA
_geom_hbond_publ_flag
C1 H1C Cl1 2_645 0.96 2.76 3.711(4) 169 yes
C5 H5 Cl1 3_656 0.93 2.79 3.551(3) 140 yes

loop_
_geom_torsion_atom_site_label_1
_geom_torsion_atom_site_label_2
_geom_torsion_atom_site_label_3
_geom_torsion_atom_site_label_4
_geom_torsion_site_symmetry_1
_geom_torsion_site_symmetry_2
_geom_torsion_site_symmetry_3
_geom_torsion_site_symmetry_4
_geom_torsion
_geom_torsion_publ_flag
N1 C2 C3 C4 . . . . -1.0(5) ?
C1 C2 C3 C4 . . . . 179.5(3) ?
C2 C3 C4 C5 . . . . 1.0(5) ?
C3 C4 C5 C6 . . . . 0.0(5) ?
C4 C5 C6 N1 . . . . -1.0(4) ?
C4 C5 C6 C7 . . . . 179.2(3) ?
N1 C6 C7 N2 . . . . 1.6(3) ?
C5 C6 C7 N2 . . . . -178.6(2) ?
N1 C6 C7 C8 . . . . -179.9(2) ?
C5 C6 C7 C8 . . . . -0.1(4) ?
N2 C7 C8 C9 . . . . 0.9(4) ?
C6 C7 C8 C9 . . . . -177.6(3) ?
C7 C8 C9 C10 . . . . -0.5(5) ?
C8 C9 C10 C11 . . . . -0.3(5) ?
C9 C10 C11 N2 . . . . 0.8(5) ?
C9 C10 C11 C12 . . . . -179.9(3) ?
C3 C2 N1 C6 . . . . 0.1(4) ?
C1 C2 N1 C6 . . . . 179.5(3) ?
C3 C2 N1 Cd1 . . . . -178.1(2) ?
C1 C2 N1 Cd1 . . . . 1.4(4) ?
C5 C6 N1 C2 . . . . 0.9(4) ?
C7 C6 N1 C2 . . . . -179.3(2) ?
C5 C6 N1 Cd1 . . . . 179.2(2) ?
C7 C6 N1 Cd1 . . . . -1.0(3) ?
C8 C7 N2 C11 . . . . -0.3(4) ?
C6 C7 N2 C11 . . . . 178.2(2) ?
C8 C7 N2 Cd1 . . . . -179.97(19) ?
C6 C7 N2 Cd1 . . . . -1.4(3) ?
C10 C11 N2 C7 . . . . -0.5(4) ?
C12 C11 N2 C7 . . . . -179.8(3) ?
C10 C11 N2 Cd1 . . . . 179.1(2) ?
C12 C11 N2 Cd1 . . . . -0.2(4) ?
C2 N1 Cd1 N2 . . . . 178.4(2) ?
C6 N1 Cd1 N2 . . . . 0.18(16) ?
C2 N1 Cd1 Cl2 . . . . 67.6(2) ?
C6 N1 Cd1 Cl2 . . . . -110.67(16) ?
C2 N1 Cd1 Cl1 . . . . -66.8(2) ?
C6 N1 Cd1 Cl1 . . . . 114.92(16) ?
C7 N2 Cd1 N1 . . . . 0.69(16) ?
C11 N2 Cd1 N1 . . . . -179.0(2) ?
C7 N2 Cd1 Cl2 . . . . 111.73(16) ?
C11 N2 Cd1 Cl2 . . . . -67.9(2) ?
C7 N2 Cd1 Cl1 . . . . -107.72(16) ?
C11 N2 Cd1 Cl1 . . . . 72.6(2) ?
